data_7063506
loop_
_publ_author_name
'Pandey, Ankit'
'Balakrishna, Maravanji S.'

_publ_section_title
;
 Catalytic utility of a bimetallic (pincer) PNN-based nickel complex in
 the synthesis of quinolines and \a-alkylation of ketones
;
_journal_issue 46
_journal_name_full 'New Journal of Chemistry'
_journal_page_first 19549
_journal_page_last 19560
_journal_paper_doi 10.1039/D4NJ04250F
_journal_volume 48
_journal_year 2024
_chemical_formula_moiety 'C48 H36 N4 O2 P2'
_chemical_formula_sum 'C48 H36 N4 O2 P2'
_chemical_formula_weight 762.75
_space_group_crystal_system monoclinic
_space_group_IT_number 14
_space_group_name_Hall '-P 2yn'
_space_group_name_H-M_alt 'P 1 21/n 1'
_atom_sites_solution_hydrogens geom
_atom_sites_solution_primary iterative
_audit_creation_date 2024-10-29
_audit_creation_method
;
Olex2 1.3-ac4
(compiled 2019.04.23 svn.r3594 for Rigaku Oxford Diffraction, GUI svn.r5739)
;
_audit_update_record
;
2024-10-31 deposited with the CCDC.	2024-10-31 downloaded from the CCDC.
;
_cell_angle_alpha 90
_cell_angle_beta 91.037(8)
_cell_angle_gamma 90
_cell_formula_units_Z 2
_cell_length_a 9.147(2)
_cell_length_b 13.350(3)
_cell_length_c 16.012(4)
_cell_measurement_reflns_used 9904
_cell_measurement_temperature 150(2)
_cell_measurement_theta_max 26.51
_cell_measurement_theta_min 2.54
_cell_volume 1954.9(8)
_computing_cell_refinement 'SAINT V8.40A (?, 2016)'
_computing_data_collection 'SAINT V8.40B (?, 2016)'
_computing_data_reduction 'SAINT V8.40A (?, 2016)'
_computing_molecular_graphics 'Olex2 (Dolomanov et al., 2009)'
_computing_publication_material 'Olex2 (Dolomanov et al., 2009)'
_computing_structure_refinement 'ShelXL (Sheldrick, 2015)'
_computing_structure_solution 'olex2.solve (Bourhis et al., 2015)'
_diffrn_ambient_temperature 150.0
_diffrn_measured_fraction_theta_full 0.999
_diffrn_measured_fraction_theta_max 0.999
_diffrn_measurement_device_type 'Bruker APEX-II CCD'
_diffrn_measurement_method '\f and \w scans'
_diffrn_radiation_type MoK\a
_diffrn_radiation_wavelength 0.71073
_diffrn_reflns_av_R_equivalents 0.0902
_diffrn_reflns_av_unetI/netI 0.0400
_diffrn_reflns_Laue_measured_fraction_full 0.999
_diffrn_reflns_Laue_measured_fraction_max 0.999
_diffrn_reflns_limit_h_max 10
_diffrn_reflns_limit_h_min -10
_diffrn_reflns_limit_k_max 15
_diffrn_reflns_limit_k_min -15
_diffrn_reflns_limit_l_max 18
_diffrn_reflns_limit_l_min -19
_diffrn_reflns_number 39433
_diffrn_reflns_point_group_measured_fraction_full 0.999
_diffrn_reflns_point_group_measured_fraction_max 0.999
_diffrn_reflns_theta_full 24.998
_diffrn_reflns_theta_max 24.998
_diffrn_reflns_theta_min 1.986
_exptl_absorpt_coefficient_mu 0.157
_exptl_absorpt_correction_T_max 0.7457
_exptl_absorpt_correction_T_min 0.6432
_exptl_absorpt_correction_type none
_exptl_absorpt_process_details
'SADABS-2016/2 (Bruker,2016/2) was used for absorption correction. wR2(int) was 0.1197 before and 0.0893 after correction. The Ratio of minimum to maximum transmission is 0.8625. The \l/2 correction factor is Not present.'
_exptl_crystal_colour 'clear yellowish yellow'
_exptl_crystal_colour_lustre clear
_exptl_crystal_colour_modifier yellowish
_exptl_crystal_colour_primary yellow
_exptl_crystal_density_diffrn 1.296
_exptl_crystal_description needle
_exptl_crystal_F_000 796
_exptl_crystal_size_max 0.568
_exptl_crystal_size_mid 0.062
_exptl_crystal_size_min 0.045
_refine_diff_density_max 0.256
_refine_diff_density_min -0.223
_refine_diff_density_rms 0.052
_refine_ls_extinction_method none
_refine_ls_goodness_of_fit_ref 1.126
_refine_ls_hydrogen_treatment constr
_refine_ls_matrix_type full
_refine_ls_number_parameters 253
_refine_ls_number_reflns 3434
_refine_ls_number_restraints 0
_refine_ls_restrained_S_all 1.126
_refine_ls_R_factor_all 0.0701
_refine_ls_R_factor_gt 0.0541
_refine_ls_shift/su_max 0.000
_refine_ls_shift/su_mean 0.000
_refine_ls_structure_factor_coef Fsqd
_refine_ls_weighting_details 'w=1/[\s^2^(Fo^2^)+(0.0306P)^2^+3.0345P] where P=(Fo^2^+2Fc^2^)/3'
_refine_ls_weighting_scheme calc
_refine_ls_wR_factor_gt 0.1341
_refine_ls_wR_factor_ref 0.1411
_reflns_Friedel_coverage 0.000
_reflns_number_gt 2754
_reflns_number_total 3434
_reflns_threshold_expression 'I > 2\s(I)'
_cod_data_source_file d4nj04250f2.cif
_cod_data_source_block msb_ap_l2_n_a_0m_a
_cod_depositor_comments 'Adding full bibliography for 7063506--7063508.cif.'
_cod_database_code 7063506
_shelx_shelxl_version_number 2018/3
_shelx_space_group_comment
;
The symmetry employed for this shelxl refinement is uniquely defined
by the following loop, which should always be used as a source of
symmetry information in preference to the above space-group names.
They are only intended as comments.
;
_shelx_estimated_absorpt_t_max 0.993
_shelx_estimated_absorpt_t_min 0.916
_olex2_refinement_description
;
1. Fixed Uiso
 At 1.2 times of:
  All C(H) groups, All N(H) groups
2.a Aromatic/amide H refined with riding coordinates:
 N2(H2), C5(H5), C9(H9), C20(H20), C10(H10), C3(H3), C21(H21), C11(H11),
 C12(H12), C14(H14), C4(H4), C22(H22), C24(H24), C18(H18), C17(H17), C16(H16),
 C15(H15), C23(H23)
;
_olex2_submission_special_instructions 'No special instructions were received'

loop_
_space_group_symop_operation_xyz
'x, y, z'
'-x+1/2, y+1/2, -z+1/2'
'-x, -y, -z'
'x-1/2, -y-1/2, z-1/2'

loop_
_atom_site_label
_atom_site_type_symbol
_atom_site_fract_x
_atom_site_fract_y
_atom_site_fract_z
_atom_site_U_iso_or_equiv
_atom_site_adp_type
_atom_site_occupancy
_atom_site_site_symmetry_order
_atom_site_calc_flag
_atom_site_refinement_flags_posn
_atom_site_refinement_flags_adp
_atom_site_refinement_flags_occupancy
_atom_site_disorder_assembly
_atom_site_disorder_group
P1 P 0.60072(9) 0.35393(6) 0.82917(5) 0.0360(2) Uani 1 1 d . . . . .
O1 O 0.5855(2) 0.43592(19) 0.66548(13) 0.0470(6) Uani 1 1 d . . . . .
N1 N 0.9158(3) 0.4658(2) 0.40135(15) 0.0383(6) Uani 1 1 d . . . . .
N2 N 0.8106(3) 0.4879(2) 0.62017(15) 0.0400(7) Uani 1 1 d . . . . .
H2 H 0.895089 0.510720 0.639245 0.048 Uiso 1 1 calc R . . . .
C1 C 0.9270(3) 0.4820(2) 0.48431(18) 0.0332(7) Uani 1 1 d . . . . .
C8 C 0.6977(3) 0.4747(2) 0.83503(18) 0.0344(7) Uani 1 1 d . . . . .
C2 C 0.8022(4) 0.4673(2) 0.53443(18) 0.0357(7) Uani 1 1 d . . . . .
C19 C 0.4093(3) 0.3928(2) 0.83499(18) 0.0362(7) Uani 1 1 d . . . . .
C7 C 0.7438(3) 0.5218(2) 0.76123(18) 0.0352(7) Uani 1 1 d . . . . .
C6 C 0.7033(4) 0.4768(3) 0.67771(19) 0.0388(8) Uani 1 1 d . . . . .
C5 C 0.7900(4) 0.4372(3) 0.3658(2) 0.0425(8) Uani 1 1 d . . . . .
H5 H 0.785712 0.428465 0.306972 0.051 Uiso 1 1 calc R . . . .
C9 C 0.7356(4) 0.5199(2) 0.91063(19) 0.0393(8) Uani 1 1 d . . . . .
H9 H 0.708091 0.488305 0.961132 0.047 Uiso 1 1 calc R . . . .
C20 C 0.3615(4) 0.4863(3) 0.8604(2) 0.0408(8) Uani 1 1 d . . . . .
H20 H 0.431256 0.536266 0.875319 0.049 Uiso 1 1 calc R . . . .
C10 C 0.8126(4) 0.6099(3) 0.9149(2) 0.0436(8) Uani 1 1 d . . . . .
H10 H 0.837430 0.638920 0.967475 0.052 Uiso 1 1 calc R . . . .
C13 C 0.6372(4) 0.3038(2) 0.9340(2) 0.0391(8) Uani 1 1 d . . . . .
C3 C 0.6740(4) 0.4347(3) 0.4959(2) 0.0435(8) Uani 1 1 d . . . . .
H3 H 0.590218 0.422291 0.528489 0.052 Uiso 1 1 calc R . . . .
C21 C 0.2138(4) 0.5081(3) 0.8644(2) 0.0457(9) Uani 1 1 d . . . . .
H21 H 0.182870 0.572309 0.882707 0.055 Uiso 1 1 calc R . . . .
C11 C 0.8522(4) 0.6563(3) 0.8415(2) 0.0464(9) Uani 1 1 d . . . . .
H11 H 0.902696 0.718463 0.843268 0.056 Uiso 1 1 calc R . . . .
C12 C 0.8183(4) 0.6119(3) 0.7654(2) 0.0426(8) Uani 1 1 d . . . . .
H12 H 0.846604 0.643865 0.715177 0.051 Uiso 1 1 calc R . . . .
C14 C 0.5324(4) 0.2905(3) 0.9947(2) 0.0461(9) Uani 1 1 d . . . . .
H14 H 0.435143 0.313229 0.985035 0.055 Uiso 1 1 calc R . . . .
C4 C 0.6668(4) 0.4200(3) 0.4106(2) 0.0469(9) Uani 1 1 d . . . . .
H4 H 0.578736 0.398562 0.383776 0.056 Uiso 1 1 calc R . . . .
C22 C 0.1120(4) 0.4370(3) 0.8419(2) 0.0518(10) Uani 1 1 d . . . . .
H22 H 0.010620 0.452084 0.844108 0.062 Uiso 1 1 calc R . . . .
C24 C 0.3044(4) 0.3225(3) 0.8118(2) 0.0507(9) Uani 1 1 d . . . . .
H24 H 0.334221 0.258511 0.792507 0.061 Uiso 1 1 calc R . . . .
C18 C 0.7801(4) 0.2685(3) 0.9513(2) 0.0546(10) Uani 1 1 d . . . . .
H18 H 0.853460 0.276462 0.910621 0.066 Uiso 1 1 calc R . . . .
C17 C 0.8147(5) 0.2235(3) 1.0250(3) 0.0638(12) Uani 1 1 d . . . . .
H17 H 0.911799 0.200866 1.035328 0.077 Uiso 1 1 calc R . . . .
C16 C 0.7105(6) 0.2102(3) 1.0851(3) 0.0660(12) Uani 1 1 d . . . . .
H16 H 0.735252 0.178308 1.136485 0.079 Uiso 1 1 calc R . . . .
C15 C 0.5703(5) 0.2435(3) 1.0699(2) 0.0593(11) Uani 1 1 d . . . . .
H15 H 0.498177 0.234367 1.111200 0.071 Uiso 1 1 calc R . . . .
C23 C 0.1569(4) 0.3444(3) 0.8163(3) 0.0597(11) Uani 1 1 d . . . . .
H23 H 0.086482 0.294906 0.801630 0.072 Uiso 1 1 calc R . . . .

loop_
_atom_site_aniso_label
_atom_site_aniso_U_11
_atom_site_aniso_U_22
_atom_site_aniso_U_33
_atom_site_aniso_U_23
_atom_site_aniso_U_13
_atom_site_aniso_U_12
P1 0.0429(5) 0.0347(5) 0.0307(4) -0.0012(4) 0.0110(3) 0.0010(4)
O1 0.0412(14) 0.0650(16) 0.0352(13) 0.0027(11) 0.0087(10) -0.0097(12)
N1 0.0444(16) 0.0421(16) 0.0284(14) 0.0017(12) 0.0049(12) -0.0006(13)
N2 0.0423(16) 0.0510(17) 0.0270(13) -0.0003(12) 0.0085(11) -0.0059(13)
C1 0.0416(17) 0.0304(17) 0.0280(16) 0.0019(13) 0.0056(13) 0.0043(14)
C8 0.0333(16) 0.0397(18) 0.0306(16) 0.0016(14) 0.0082(13) 0.0044(14)
C2 0.0452(18) 0.0348(17) 0.0272(16) 0.0030(13) 0.0062(13) -0.0007(15)
C19 0.0428(18) 0.0400(18) 0.0259(16) 0.0051(13) 0.0070(13) -0.0018(15)
C7 0.0358(16) 0.0404(19) 0.0296(16) 0.0022(13) 0.0078(13) 0.0022(14)
C6 0.044(2) 0.0431(19) 0.0293(16) 0.0064(14) 0.0089(14) 0.0022(16)
C5 0.047(2) 0.050(2) 0.0305(17) -0.0004(15) 0.0000(15) -0.0014(17)
C9 0.0451(19) 0.0422(19) 0.0312(17) 0.0010(14) 0.0140(14) 0.0000(15)
C20 0.0440(19) 0.043(2) 0.0353(17) -0.0014(15) 0.0042(14) -0.0004(16)
C10 0.049(2) 0.046(2) 0.0368(18) -0.0050(15) 0.0070(15) -0.0018(16)
C13 0.050(2) 0.0283(17) 0.0394(18) -0.0008(14) 0.0054(15) -0.0001(15)
C3 0.0412(19) 0.053(2) 0.0364(18) 0.0011(16) 0.0076(15) -0.0037(16)
C21 0.047(2) 0.052(2) 0.0375(19) -0.0004(16) 0.0039(15) 0.0080(17)
C11 0.056(2) 0.040(2) 0.044(2) 0.0018(16) 0.0110(16) -0.0072(17)
C12 0.054(2) 0.0383(19) 0.0362(18) 0.0078(15) 0.0131(15) -0.0017(16)
C14 0.057(2) 0.046(2) 0.0352(18) 0.0039(16) 0.0050(16) -0.0066(17)
C4 0.046(2) 0.057(2) 0.0381(19) -0.0008(16) -0.0005(15) -0.0020(17)
C22 0.041(2) 0.072(3) 0.042(2) 0.0076(19) 0.0065(16) 0.0019(19)
C24 0.053(2) 0.045(2) 0.055(2) -0.0069(17) 0.0088(18) -0.0104(17)
C18 0.057(2) 0.048(2) 0.059(2) -0.0002(19) 0.0062(19) 0.0100(19)
C17 0.076(3) 0.042(2) 0.072(3) -0.008(2) -0.026(2) 0.019(2)
C16 0.112(4) 0.036(2) 0.049(2) 0.0085(18) -0.020(3) -0.006(2)
C15 0.088(3) 0.050(2) 0.040(2) 0.0064(18) 0.007(2) -0.019(2)
C23 0.050(2) 0.062(3) 0.068(3) -0.002(2) 0.0077(19) -0.019(2)

loop_
_atom_type_symbol
_atom_type_description
_atom_type_scat_dispersion_real
_atom_type_scat_dispersion_imag
_atom_type_scat_source
C C 0.0033 0.0016 'International Tables Vol C Tables 4.2.6.8 and 6.1.1.4'
H H 0.0000 0.0000 'International Tables Vol C Tables 4.2.6.8 and 6.1.1.4'
N N 0.0061 0.0033 'International Tables Vol C Tables 4.2.6.8 and 6.1.1.4'
O O 0.0106 0.0060 'International Tables Vol C Tables 4.2.6.8 and 6.1.1.4'
P P 0.1023 0.0942 'International Tables Vol C Tables 4.2.6.8 and 6.1.1.4'

loop_
_geom_angle_atom_site_label_1
_geom_angle_atom_site_label_2
_geom_angle_atom_site_label_3
_geom_angle
_geom_angle_site_symmetry_1
_geom_angle_site_symmetry_3
_geom_angle_publ_flag
C19 P1 C8 102.09(14) . . ?
C19 P1 C13 102.45(14) . . ?
C13 P1 C8 101.15(15) . . ?
C5 N1 C1 121.1(3) . . ?
C2 N2 H2 116.1 . . ?
C6 N2 H2 116.1 . . ?
C6 N2 C2 127.7(3) . . ?
N1 C1 C1 115.7(3) . 3_766 ?
N1 C1 C2 119.1(3) . . ?
C2 C1 C1 125.1(3) . 3_766 ?
C7 C8 P1 119.9(2) . . ?
C9 C8 P1 122.5(2) . . ?
C9 C8 C7 117.5(3) . . ?
N2 C2 C1 119.7(3) . . ?
C3 C2 N2 122.0(3) . . ?
C3 C2 C1 118.3(3) . . ?
C20 C19 P1 125.3(3) . . ?
C20 C19 C24 117.9(3) . . ?
C24 C19 P1 116.8(3) . . ?
C8 C7 C6 119.6(3) . . ?
C12 C7 C8 120.2(3) . . ?
C12 C7 C6 120.1(3) . . ?
O1 C6 N2 125.7(3) . . ?
O1 C6 C7 121.5(3) . . ?
N2 C6 C7 112.8(3) . . ?
N1 C5 H5 118.7 . . ?
N1 C5 C4 122.7(3) . . ?
C4 C5 H5 118.7 . . ?
C8 C9 H9 118.8 . . ?
C8 C9 C10 122.3(3) . . ?
C10 C9 H9 118.8 . . ?
C19 C20 H20 119.5 . . ?
C21 C20 C19 121.1(3) . . ?
C21 C20 H20 119.5 . . ?
C9 C10 H10 120.5 . . ?
C11 C10 C9 118.9(3) . . ?
C11 C10 H10 120.5 . . ?
C14 C13 P1 124.9(3) . . ?
C14 C13 C18 117.8(3) . . ?
C18 C13 P1 117.1(3) . . ?
C2 C3 H3 119.6 . . ?
C4 C3 C2 120.7(3) . . ?
C4 C3 H3 119.6 . . ?
C20 C21 H21 120.0 . . ?
C22 C21 C20 120.0(3) . . ?
C22 C21 H21 120.0 . . ?
C10 C11 H11 120.0 . . ?
C10 C11 C12 119.9(3) . . ?
C12 C11 H11 120.0 . . ?
C7 C12 C11 121.1(3) . . ?
C7 C12 H12 119.5 . . ?
C11 C12 H12 119.5 . . ?
C13 C14 H14 120.1 . . ?
C13 C14 C15 119.9(4) . . ?
C15 C14 H14 120.1 . . ?
C5 C4 C3 118.0(3) . . ?
C5 C4 H4 121.0 . . ?
C3 C4 H4 121.0 . . ?
C21 C22 H22 120.1 . . ?
C23 C22 C21 119.8(3) . . ?
C23 C22 H22 120.1 . . ?
C19 C24 H24 119.6 . . ?
C23 C24 C19 120.8(4) . . ?
C23 C24 H24 119.6 . . ?
C13 C18 H18 119.3 . . ?
C17 C18 C13 121.3(4) . . ?
C17 C18 H18 119.3 . . ?
C18 C17 H17 119.6 . . ?
C18 C17 C16 120.7(4) . . ?
C16 C17 H17 119.6 . . ?
C17 C16 H16 120.3 . . ?
C15 C16 C17 119.3(4) . . ?
C15 C16 H16 120.3 . . ?
C14 C15 H15 119.5 . . ?
C16 C15 C14 120.9(4) . . ?
C16 C15 H15 119.5 . . ?
C22 C23 C24 120.4(4) . . ?
C22 C23 H23 119.8 . . ?
C24 C23 H23 119.8 . . ?

loop_
_geom_bond_atom_site_label_1
_geom_bond_atom_site_label_2
_geom_bond_distance
_geom_bond_site_symmetry_2
_geom_bond_publ_flag
P1 C8 1.841(3) . ?
P1 C19 1.830(3) . ?
P1 C13 1.831(3) . ?
O1 C6 1.220(4) . ?
N1 C1 1.348(4) . ?
N1 C5 1.330(4) . ?
N2 H2 0.8800 . ?
N2 C2 1.401(4) . ?
N2 C6 1.366(4) . ?
C1 C1 1.497(6) 3_766 ?
C1 C2 1.421(4) . ?
C8 C7 1.410(4) . ?
C8 C9 1.391(4) . ?
C2 C3 1.385(5) . ?
C19 C20 1.386(5) . ?
C19 C24 1.388(5) . ?
C7 C6 1.506(4) . ?
C7 C12 1.384(5) . ?
C5 H5 0.9500 . ?
C5 C4 1.366(5) . ?
C9 H9 0.9500 . ?
C9 C10 1.394(5) . ?
C20 H20 0.9500 . ?
C20 C21 1.385(5) . ?
C10 H10 0.9500 . ?
C10 C11 1.383(5) . ?
C13 C14 1.389(5) . ?
C13 C18 1.413(5) . ?
C3 H3 0.9500 . ?
C3 C4 1.380(5) . ?
C21 H21 0.9500 . ?
C21 C22 1.374(5) . ?
C11 H11 0.9500 . ?
C11 C12 1.386(5) . ?
C12 H12 0.9500 . ?
C14 H14 0.9500 . ?
C14 C15 1.397(5) . ?
C4 H4 0.9500 . ?
C22 H22 0.9500 . ?
C22 C23 1.367(6) . ?
C24 H24 0.9500 . ?
C24 C23 1.383(5) . ?
C18 H18 0.9500 . ?
C18 C17 1.356(6) . ?
C17 H17 0.9500 . ?
C17 C16 1.378(6) . ?
C16 H16 0.9500 . ?
C16 C15 1.374(6) . ?
C15 H15 0.9500 . ?
C23 H23 0.9500 . ?

loop_
_geom_torsion_atom_site_label_1
_geom_torsion_atom_site_label_2
_geom_torsion_atom_site_label_3
_geom_torsion_atom_site_label_4
_geom_torsion
_geom_torsion_site_symmetry_1
_geom_torsion_site_symmetry_2
_geom_torsion_site_symmetry_3
_geom_torsion_site_symmetry_4
_geom_torsion_publ_flag
P1 C8 C7 C6 4.6(4) . . . . ?
P1 C8 C7 C12 -179.2(2) . . . . ?
P1 C8 C9 C10 178.2(3) . . . . ?
P1 C19 C20 C21 -178.6(2) . . . . ?
P1 C19 C24 C23 178.2(3) . . . . ?
P1 C13 C14 C15 174.4(3) . . . . ?
P1 C13 C18 C17 -175.2(3) . . . . ?
N1 C1 C2 N2 -177.3(3) . . . . ?
N1 C1 C2 C3 1.4(5) . . . . ?
N1 C5 C4 C3 1.1(6) . . . . ?
N2 C2 C3 C4 176.6(3) . . . . ?
C1 N1 C5 C4 -1.8(5) . . . . ?
C1 C1 C2 N2 0.5(6) 3_766 . . . ?
C1 C1 C2 C3 179.2(4) 3_766 . . . ?
C1 C2 C3 C4 -2.1(5) . . . . ?
C8 P1 C19 C20 -15.3(3) . . . . ?
C8 P1 C19 C24 164.6(3) . . . . ?
C8 P1 C13 C14 112.2(3) . . . . ?
C8 P1 C13 C18 -73.4(3) . . . . ?
C8 C7 C6 O1 36.0(5) . . . . ?
C8 C7 C6 N2 -144.3(3) . . . . ?
C8 C7 C12 C11 1.6(5) . . . . ?
C8 C9 C10 C11 0.3(5) . . . . ?
C2 N2 C6 O1 8.9(6) . . . . ?
C2 N2 C6 C7 -170.8(3) . . . . ?
C2 C3 C4 C5 0.9(5) . . . . ?
C19 P1 C8 C7 -97.6(3) . . . . ?
C19 P1 C8 C9 86.1(3) . . . . ?
C19 P1 C13 C14 7.0(3) . . . . ?
C19 P1 C13 C18 -178.6(3) . . . . ?
C19 C20 C21 C22 -0.9(5) . . . . ?
C19 C24 C23 C22 1.7(6) . . . . ?
C7 C8 C9 C10 1.8(5) . . . . ?
C6 N2 C2 C1 -178.9(3) . . . . ?
C6 N2 C2 C3 2.5(5) . . . . ?
C6 C7 C12 C11 177.8(3) . . . . ?
C5 N1 C1 C1 -177.5(3) . . . 3_766 ?
C5 N1 C1 C2 0.5(5) . . . . ?
C9 C8 C7 C6 -178.9(3) . . . . ?
C9 C8 C7 C12 -2.7(5) . . . . ?
C9 C10 C11 C12 -1.5(5) . . . . ?
C20 C19 C24 C23 -1.9(5) . . . . ?
C20 C21 C22 C23 0.6(5) . . . . ?
C10 C11 C12 C7 0.6(5) . . . . ?
C13 P1 C8 C7 156.9(3) . . . . ?
C13 P1 C8 C9 -19.4(3) . . . . ?
C13 P1 C19 C20 89.2(3) . . . . ?
C13 P1 C19 C24 -91.0(3) . . . . ?
C13 C14 C15 C16 0.1(6) . . . . ?
C13 C18 C17 C16 0.5(6) . . . . ?
C21 C22 C23 C24 -1.0(6) . . . . ?
C12 C7 C6 O1 -140.3(3) . . . . ?
C12 C7 C6 N2 39.4(4) . . . . ?
C14 C13 C18 C17 -0.4(5) . . . . ?
C24 C19 C20 C21 1.5(5) . . . . ?
C18 C13 C14 C15 0.1(5) . . . . ?
C18 C17 C16 C15 -0.3(6) . . . . ?
C17 C16 C15 C14 0.0(6) . . . . ?
